data_2015381
loop_
_publ_author_name
'Youngme, Sujittra'
'Phatchimkun, Jaturong'
'Chaichit, Narongsak'

_publ_section_title
;
 Aqua(di-2-pyridylamine)oxalatocopper(II) monohydrate
;
_journal_coeditor_code SF3005
_journal_issue 6
_journal_name_full 'Acta Crystallographica Section C'
_journal_page_first m267
_journal_page_last m268
_journal_paper_doi 10.1107/S0108270106016398
_journal_volume 62
_journal_year 2006
_chemical_formula_iupac '[Cu (C2 O4) (C10 H9 N3) (H2 O)], H2 O'
_chemical_formula_moiety 'C12 H11 Cu N3 O5, H2 O'
_chemical_formula_sum 'C12 H13 Cu N3 O6'
_chemical_formula_weight 358.79
_chemical_name_systematic
;
Aqua(di-2-pyridylamine)oxalatocopper(II) monohydrate
;
_space_group_IT_number 14
_symmetry_cell_setting monoclinic
_symmetry_space_group_name_Hall '-P 2yn'
_symmetry_space_group_name_H-M 'P 1 21/n 1'
_atom_sites_solution_hydrogens geom
_atom_sites_solution_primary direct
_atom_sites_solution_secondary difmap
_audit_creation_method SHELXL-97
_cell_angle_alpha 90.00
_cell_angle_beta 103.4870(10)
_cell_angle_gamma 90.00
_cell_formula_units_Z 4
_cell_length_a 9.38140(10)
_cell_length_b 9.74270(10)
_cell_length_c 15.5100(10)
_cell_measurement_reflns_used 3924
_cell_measurement_temperature 293(2)
_cell_measurement_theta_max 30.52
_cell_measurement_theta_min 2.32
_cell_volume 1378.52(9)
_computing_cell_refinement 'SAINT (Bruker, 2000)'
_computing_data_collection 'SMART (Bruker, 2000)'
_computing_data_reduction SAINT
_computing_molecular_graphics SHELXTL
_computing_publication_material 'SHELXTL and PLATON (Spek, 2001)'
_computing_structure_refinement SHELXTL
_computing_structure_solution 'SHELXTL (Sheldrick, 2000b)'
_diffrn_ambient_temperature 273(2)
_diffrn_measured_fraction_theta_full 0.999
_diffrn_measured_fraction_theta_max 0.999
_diffrn_measurement_device_type 'Siemens SMART CCD area-detector'
_diffrn_measurement_method \w
_diffrn_radiation_monochromator graphite
_diffrn_radiation_source 'fine-focus sealed tube'
_diffrn_radiation_type MoK\a
_diffrn_radiation_wavelength 0.71073
_diffrn_reflns_av_R_equivalents 0.0138
_diffrn_reflns_av_sigmaI/netI 0.0183
_diffrn_reflns_limit_h_max 12
_diffrn_reflns_limit_h_min -12
_diffrn_reflns_limit_k_max 13
_diffrn_reflns_limit_k_min -13
_diffrn_reflns_limit_l_max 21
_diffrn_reflns_limit_l_min -17
_diffrn_reflns_number 9853
_diffrn_reflns_theta_full 30.52
_diffrn_reflns_theta_max 30.52
_diffrn_reflns_theta_min 2.32
_diffrn_standards_decay_% 0
_diffrn_standards_interval_count 0
_diffrn_standards_interval_time 0
_diffrn_standards_number 0
_exptl_absorpt_coefficient_mu 1.619
_exptl_absorpt_correction_T_max 1.000
_exptl_absorpt_correction_T_min 0.817
_exptl_absorpt_correction_type multi-scan
_exptl_absorpt_process_details '(SADABS; Sheldrick, 2000a)'
_exptl_crystal_colour blue
_exptl_crystal_density_diffrn 1.729
_exptl_crystal_density_meas 1.732
_exptl_crystal_density_method 'not measured'
_exptl_crystal_description block
_exptl_crystal_F_000 732
_exptl_crystal_size_max 0.625
_exptl_crystal_size_mid 0.475
_exptl_crystal_size_min 0.400
_refine_diff_density_max 0.375
_refine_diff_density_min -0.456
_refine_ls_extinction_method none
_refine_ls_goodness_of_fit_ref 1.043
_refine_ls_hydrogen_treatment refall
_refine_ls_matrix_type full
_refine_ls_number_parameters 251
_refine_ls_number_reflns 3924
_refine_ls_number_restraints 0
_refine_ls_restrained_S_all 1.043
_refine_ls_R_factor_all 0.0280
_refine_ls_R_factor_gt 0.0237
_refine_ls_shift/su_max 0.000
_refine_ls_shift/su_mean 0.000
_refine_ls_structure_factor_coef Fsqd
_refine_ls_weighting_details 'calc w=1/[\s^2^(Fo^2^)+(0.0444P)^2^+0.1326P] where P=(Fo^2^+2Fc^2^)/3'
_refine_ls_weighting_scheme calc
_refine_ls_wR_factor_gt 0.0673
_refine_ls_wR_factor_ref 0.0689
_reflns_number_gt 3456
_reflns_number_total 3924
_reflns_threshold_expression I>2\s(I)
_cod_data_source_file sf3005.cif
_cod_data_source_block I
_cod_original_cell_volume 1378.49(2)
_cod_original_sg_symbol_H-M 'P 21/n'
_cod_database_code 2015381

loop_
_symmetry_equiv_pos_as_xyz
'x, y, z'
'-x+1/2, y+1/2, -z+1/2'
'-x, -y, -z'
'x-1/2, -y-1/2, z-1/2'

loop_
_atom_site_type_symbol
_atom_site_label
_atom_site_fract_x
_atom_site_fract_y
_atom_site_fract_z
_atom_site_U_iso_or_equiv
_atom_site_adp_type
_atom_site_calc_flag
_atom_site_occupancy
Cu Cu1 0.194259(17) 0.032745(14) 0.129823(10) 0.02740(6) Uani d 1
N N1 0.20965(12) 0.20204(11) 0.06121(7) 0.0278(2) Uani d 1
N N2 0.29485(11) -0.07771(11) 0.05411(7) 0.0268(2) Uani d 1
N N3 0.26091(13) 0.08545(11) -0.06236(7) 0.0302(2) Uani d 1
O O1 0.06190(12) 0.12540(10) 0.19213(8) 0.0422(2) Uani d 1
O O2 0.12187(11) -0.13385(10) 0.17672(7) 0.0347(2) Uani d 1
O O3 -0.10734(12) 0.07746(12) 0.26705(7) 0.0400(2) Uani d 1
O O4 -0.03132(12) -0.19683(10) 0.25958(7) 0.0375(2) Uani d 1
O O5 0.39935(13) 0.04477(13) 0.24357(8) 0.0399(2) Uani d 1
O O6 0.65095(13) 0.87295(13) 0.23696(9) 0.0446(3) Uani d 1
C C1 0.18551(16) 0.32420(13) 0.09846(9) 0.0332(3) Uani d 1
C C10 0.34990(15) -0.20145(13) 0.08694(8) 0.0305(2) Uani d 1
C C11 -0.01152(14) 0.04384(13) 0.22884(9) 0.0293(2) Uani d 1
C C12 0.02792(13) -0.10953(13) 0.22211(8) 0.0273(2) Uani d 1
C C2 0.17410(17) 0.44664(14) 0.05440(10) 0.0376(3) Uani d 1
C C3 0.18625(18) 0.44630(15) -0.03384(10) 0.0381(3) Uani d 1
C C4 0.21395(15) 0.32565(14) -0.07210(9) 0.0332(3) Uani d 1
C C5 0.22767(13) 0.20361(12) -0.02217(8) 0.0266(2) Uani d 1
C C6 0.30806(13) -0.04201(12) -0.02706(8) 0.0255(2) Uani d 1
C C7 0.36902(14) -0.13151(14) -0.07995(8) 0.0312(2) Uani d 1
C C8 0.42201(15) -0.25649(14) -0.04599(9) 0.0330(3) Uani d 1
C C9 0.41475(15) -0.29159(14) 0.04001(9) 0.0318(2) Uani d 1
H H1 0.174(2) 0.317(2) 0.1612(13) 0.049(5) Uiso d 1
H H10 0.3428(17) -0.2235(17) 0.1456(11) 0.031(4) Uiso d 1
H H11 0.634(3) 0.798(3) 0.2523(17) 0.077(8) Uiso d 1
H H12 0.729(3) 0.893(3) 0.2635(17) 0.073(8) Uiso d 1
H H13 0.430(2) 0.120(3) 0.2494(14) 0.057(6) Uiso d 1
H H14 0.469(3) -0.005(3) 0.2431(18) 0.074(8) Uiso d 1
H H2 0.158(2) 0.5277(18) 0.0832(13) 0.039(5) Uiso d 1
H H3 0.169(2) 0.526(2) -0.0688(15) 0.054(6) Uiso d 1
H H4 0.221(2) 0.3199(19) -0.1308(13) 0.044(5) Uiso d 1
H H5 0.276(2) 0.098(2) -0.1111(13) 0.039(4) Uiso d 1
H H7 0.3686(18) -0.1037(18) -0.1384(11) 0.032(4) Uiso d 1
H H8 0.468(2) -0.314(2) -0.0800(13) 0.049(5) Uiso d 1
H H9 0.4549(19) -0.3741(19) 0.0637(11) 0.037(4) Uiso d 1

loop_
_atom_site_aniso_label
_atom_site_aniso_U_11
_atom_site_aniso_U_22
_atom_site_aniso_U_33
_atom_site_aniso_U_12
_atom_site_aniso_U_13
_atom_site_aniso_U_23
O6 0.0365(6) 0.0421(6) 0.0550(7) -0.0024(5) 0.0101(5) 0.0084(5)
Cu1 0.03459(9) 0.02420(9) 0.02867(9) -0.00029(5) 0.01801(6) 0.00075(5)
O3 0.0403(5) 0.0422(5) 0.0450(6) -0.0031(4) 0.0255(4) -0.0099(4)
O4 0.0435(5) 0.0355(5) 0.0395(5) -0.0033(4) 0.0217(4) 0.0070(4)
O5 0.0417(6) 0.0371(6) 0.0403(6) -0.0046(5) 0.0083(4) -0.0027(4)
N2 0.0314(5) 0.0273(5) 0.0250(5) 0.0007(4) 0.0133(4) 0.0002(4)
O2 0.0412(5) 0.0267(4) 0.0440(5) 0.0009(4) 0.0258(4) 0.0034(4)
N3 0.0402(6) 0.0300(5) 0.0226(5) 0.0008(4) 0.0119(4) 0.0022(4)
C6 0.0261(5) 0.0281(5) 0.0231(5) -0.0029(4) 0.0076(4) -0.0010(4)
O1 0.0537(6) 0.0275(5) 0.0576(6) 0.0002(4) 0.0377(5) -0.0013(4)
C8 0.0344(6) 0.0352(6) 0.0320(6) 0.0016(5) 0.0131(5) -0.0071(5)
N1 0.0333(5) 0.0257(5) 0.0267(5) -0.0017(4) 0.0116(4) 0.0004(4)
C11 0.0308(6) 0.0312(6) 0.0282(5) -0.0020(5) 0.0116(5) -0.0046(4)
C5 0.0269(5) 0.0279(5) 0.0254(5) -0.0027(4) 0.0070(4) 0.0012(4)
C12 0.0280(5) 0.0310(6) 0.0244(5) -0.0016(4) 0.0091(4) 0.0005(4)
C9 0.0340(6) 0.0296(6) 0.0338(6) 0.0027(5) 0.0116(5) -0.0002(5)
C4 0.0377(6) 0.0329(6) 0.0289(6) -0.0022(5) 0.0079(5) 0.0060(5)
C7 0.0351(6) 0.0363(6) 0.0247(5) -0.0007(5) 0.0122(5) -0.0027(5)
C3 0.0444(7) 0.0287(6) 0.0407(7) -0.0021(5) 0.0089(6) 0.0075(5)
C1 0.0412(7) 0.0289(6) 0.0327(6) -0.0027(5) 0.0150(5) -0.0026(5)
C10 0.0362(6) 0.0301(6) 0.0277(5) 0.0014(5) 0.0127(5) 0.0024(4)
C2 0.0454(7) 0.0268(6) 0.0431(7) -0.0009(5) 0.0155(6) -0.0012(5)

loop_
_atom_type_symbol
_atom_type_description
_atom_type_scat_dispersion_real
_atom_type_scat_dispersion_imag
_atom_type_scat_source
C C 0.0033 0.0016 'International Tables Vol C Tables 4.2.6.8 and 6.1.1.4'
H H 0.0000 0.0000 'International Tables Vol C Tables 4.2.6.8 and 6.1.1.4'
N N 0.0061 0.0033 'International Tables Vol C Tables 4.2.6.8 and 6.1.1.4'
O O 0.0106 0.0060 'International Tables Vol C Tables 4.2.6.8 and 6.1.1.4'
Cu Cu 0.3201 1.2651 'International Tables Vol C Tables 4.2.6.8 and 6.1.1.4'

loop_
_geom_angle_atom_site_label_1
_geom_angle_atom_site_label_2
_geom_angle_atom_site_label_3
_geom_angle
_geom_angle_publ_flag
H11 O6 H12 108(3) ?
O1 Cu1 O2 83.37(4) yes
O1 Cu1 N2 169.41(5) yes
O2 Cu1 N2 91.39(4) yes
O1 Cu1 N1 90.87(4) yes
O2 Cu1 N1 163.65(4) yes
N2 Cu1 N1 91.67(4) yes
O1 Cu1 O5 96.40(5) yes
O2 Cu1 O5 93.32(4) yes
N2 Cu1 O5 93.07(4) yes
N1 Cu1 O5 102.55(4) yes
Cu1 O5 H14 120(2) ?
Cu1 O5 H13 110.6(16) ?
H14 O5 H13 107(2) ?
C6 N2 C10 118.09(10) ?
C6 N2 Cu1 125.16(9) ?
C10 N2 Cu1 116.70(8) ?
C12 O2 Cu1 113.28(8) ?
C5 N3 C6 130.82(11) ?
C5 N3 H5 113.6(14) ?
C6 N3 H5 113.4(14) ?
N2 C6 N3 120.83(11) ?
N2 C6 C7 121.76(11) ?
N3 C6 C7 117.40(11) ?
C11 O1 Cu1 113.86(8) ?
C7 C8 C9 119.38(12) ?
C7 C8 H8 119.1(12) ?
C9 C8 H8 121.4(12) ?
C5 N1 C1 117.92(11) ?
C5 N1 Cu1 124.51(9) ?
C1 N1 Cu1 117.22(8) ?
O3 C11 O1 125.63(13) ?
O3 C11 C12 120.13(12) ?
O1 C11 C12 114.24(11) ?
N1 C5 N3 121.22(11) ?
N1 C5 C4 121.55(12) ?
N3 C5 C4 117.22(11) ?
O4 C12 O2 125.38(12) ?
O4 C12 C11 119.52(11) ?
O2 C12 C11 115.10(10) ?
C10 C9 C8 118.54(12) ?
C10 C9 H9 122.4(11) ?
C8 C9 H9 119.1(11) ?
C3 C4 C5 119.27(12) ?
C3 C4 H4 122.8(12) ?
C5 C4 H4 117.9(12) ?
C8 C7 C6 119.08(12) ?
C8 C7 H7 122.9(11) ?
C6 C7 H7 118.0(11) ?
C4 C3 C2 119.54(13) ?
C4 C3 H3 119.1(14) ?
C2 C3 H3 121.2(14) ?
N1 C1 C2 123.44(13) ?
N1 C1 H1 114.3(11) ?
C2 C1 H1 122.2(11) ?
N2 C10 C9 123.03(12) ?
N2 C10 H10 116.9(10) ?
C9 C10 H10 120.1(10) ?
C1 C2 C3 118.17(13) ?
C1 C2 H2 120.0(12) ?
C3 C2 H2 121.8(12) ?

loop_
_geom_bond_atom_site_label_1
_geom_bond_atom_site_label_2
_geom_bond_distance
_geom_bond_publ_flag
O6 H11 0.80(3) ?
O6 H12 0.78(3) ?
Cu1 O1 1.9623(10) yes
Cu1 O2 1.9634(9) yes
Cu1 N2 1.9861(10) yes
Cu1 N1 1.9863(10) yes
Cu1 O5 2.2901(12) yes
O3 C11 1.2309(16) yes
O4 C12 1.2331(15) yes
O5 H14 0.82(3) ?
O5 H13 0.79(3) ?
N2 C6 1.3393(15) ?
N2 C10 1.3626(16) ?
O2 C12 1.2721(15) yes
N3 C5 1.3791(16) ?
N3 C6 1.3873(16) ?
N3 H5 0.812(19) ?
C6 C7 1.4068(17) ?
O1 C11 1.2700(16) yes
C8 C7 1.373(2) ?
C8 C9 1.3939(19) ?
C8 H8 0.94(2) ?
N1 C5 1.3427(15) ?
N1 C1 1.3647(16) ?
C11 C12 1.5487(18) ?
C5 C4 1.4083(17) ?
C9 C10 1.3703(18) ?
C9 H9 0.926(19) ?
C4 C3 1.369(2) ?
C4 H4 0.931(19) ?
C7 H7 0.945(17) ?
C3 C2 1.400(2) ?
C3 H3 0.94(2) ?
C1 C2 1.3665(19) ?
C1 H1 1.01(2) ?
C10 H10 0.952(16) ?
C2 H2 0.936(18) ?

loop_
_geom_hbond_atom_site_label_D
_geom_hbond_atom_site_label_H
_geom_hbond_atom_site_label_A
_geom_hbond_site_symmetry_A
_geom_hbond_distance_DH
_geom_hbond_distance_HA
_geom_hbond_distance_DA
_geom_hbond_angle_DHA
_geom_hbond_publ_flag
N3 H5 O6 3_665 0.81(2) 2.23(2) 3.0370(10) 172(2) yes
O5 H13 O4 2_555 0.78(3) 2.04(3) 2.8110(10) 166(2) yes
O5 H14 O6 1_545 0.82(2) 2.10(3) 2.9150(10) 177(2) yes
O6 H12 O3 1_665 0.78(2) 2.36(3) 2.9730(10) 137(2) yes
O6 H12 O4 1_665 0.78(2) 2.43(3) 2.9970(10) 131(2) yes
